data_4077711
loop_
_publ_author_name
'Fraser, Christopher S. A.'
'Jenkins, Hilary A.'
'Jennings, Michael C.'
'Puddephatt, Richard J.'

_publ_section_title
;
 Organoplatinum(IV) Complexes with Hydrogen Bonds:&#x00A0; From Monomers
 to Polymers
;
_journal_issue 9
_journal_name_full Organometallics
_journal_page_first 1635
_journal_paper_doi 10.1021/om990942g
_journal_volume 19
_journal_year 2000
_chemical_formula_sum 'C33 H48 Cl N3 O3 Pt'
_chemical_formula_weight 765.28
_chemical_name_systematic
; 
 ? 
;
_space_group_IT_number 14
_symmetry_cell_setting monoclinic
_symmetry_space_group_name_Hall '-P 2yn'
_symmetry_space_group_name_H-M 'P 1 21/n 1'
_atom_sites_solution_hydrogens geom
_atom_sites_solution_primary direct
_atom_sites_solution_secondary difmap
_audit_creation_method SHELXL-97
_cell_angle_alpha 90.00
_cell_angle_beta 116.7570(10)
_cell_angle_gamma 90.00
_cell_formula_units_Z 8
_cell_length_a 22.1988(3)
_cell_length_b 14.4142(2)
_cell_length_c 24.3526(4)
_cell_measurement_temperature 293(2)
_cell_volume 6957.93(19)
_computing_cell_refinement 'Nonius DENZO'
_computing_data_collection 'Nonius COLLECT'
_computing_data_reduction 'Nonius DENZO'
_computing_molecular_graphics 'Bruker SHELXTL'
_computing_publication_material 'Bruker SHELXTL'
_computing_structure_refinement 'SHELXL-97 (Sheldrick, 1997)'
_computing_structure_solution 'SHELXS-97 (Sheldrick, 1990)'
_diffrn_ambient_temperature 293(2)
_diffrn_measured_fraction_theta_full 0.996
_diffrn_measured_fraction_theta_max 0.996
_diffrn_measurement_device_type 'Nonius Kappa CCD'
_diffrn_measurement_method 'phi/omega scans'
_diffrn_radiation_monochromator graphite
_diffrn_radiation_source 'fine-focus sealed tube'
_diffrn_radiation_type MoK\a
_diffrn_radiation_wavelength 0.71073
_diffrn_reflns_av_R_equivalents 0.0730
_diffrn_reflns_av_sigmaI/netI 0.0404
_diffrn_reflns_limit_h_max 27
_diffrn_reflns_limit_h_min 0
_diffrn_reflns_limit_k_max 18
_diffrn_reflns_limit_k_min 0
_diffrn_reflns_limit_l_max 27
_diffrn_reflns_limit_l_min -30
_diffrn_reflns_number 40413
_diffrn_reflns_theta_full 26.38
_diffrn_reflns_theta_max 26.38
_diffrn_reflns_theta_min 1.75
_exptl_absorpt_coefficient_mu 4.144
_exptl_absorpt_correction_T_max 0.5393
_exptl_absorpt_correction_T_min 0.2436
_exptl_absorpt_correction_type integration
_exptl_crystal_colour yellow
_exptl_crystal_density_diffrn 1.461
_exptl_crystal_density_method 'not measured'
_exptl_crystal_description block
_exptl_crystal_F_000 3088
_exptl_crystal_size_max 0.47
_exptl_crystal_size_mid 0.31
_exptl_crystal_size_min 0.17
_refine_diff_density_max 0.940
_refine_diff_density_min -2.233
_refine_diff_density_rms 0.113
_refine_ls_extinction_method none
_refine_ls_goodness_of_fit_ref 1.035
_refine_ls_hydrogen_treatment mixed
_refine_ls_matrix_type full
_refine_ls_number_parameters 739
_refine_ls_number_reflns 14183
_refine_ls_number_restraints 0
_refine_ls_restrained_S_all 1.035
_refine_ls_R_factor_all 0.0738
_refine_ls_R_factor_gt 0.0492
_refine_ls_shift/su_max 0.038
_refine_ls_shift/su_mean 0.004
_refine_ls_structure_factor_coef Fsqd
_refine_ls_weighting_details 'calc w=1/[\s^2^(Fo^2^)+(0.0626P)^2^+18.5174P] where P=(Fo^2^+2Fc^2^)/3'
_refine_ls_weighting_scheme calc
_refine_ls_wR_factor_gt 0.1202
_refine_ls_wR_factor_ref 0.1369
_reflns_number_gt 10472
_reflns_number_total 14183
_reflns_threshold_expression >2sigma(I)
_cod_data_source_file om990942g.cif
_cod_data_source_block complex_6.thf
_cod_depositor_comments
;
The following automatic conversions were performed:

'_symmetry_cell_setting' value 'Monoclinic' changed to 'monoclinic'
according to /home/saulius/struct/CIF-dictionaries/cif_core.dic
dictionary named 'cif_core.dic' version 2.4.2 from 2011-04-26.

Automatic conversion script
Id: cif_fix_values 1715 2011-07-08 13:25:40Z adriana 
;
_cod_original_cell_volume 6957.92(18)
_cod_original_sg_symbol_H-M P2(1)/n
_cod_database_code 4077711

loop_
_symmetry_equiv_pos_as_xyz
'x, y, z'
'-x+1/2, y+1/2, -z+1/2'
'-x, -y, -z'
'x-1/2, -y-1/2, z-1/2'

loop_
_atom_site_label
_atom_site_type_symbol
_atom_site_fract_x
_atom_site_fract_y
_atom_site_fract_z
_atom_site_U_iso_or_equiv
_atom_site_adp_type
_atom_site_occupancy
_atom_site_symmetry_multiplicity
_atom_site_calc_flag
_atom_site_refinement_flags
PtA Pt 1.253742(12) 0.191398(15) 1.112570(10) 0.04695(9) Uani 1 1 d .
ClA Cl 1.23455(9) 0.10403(12) 1.19069(8) 0.0665(4) Uani 1 1 d .
N1A N 1.1911(2) 0.2995(3) 1.1208(2) 0.0457(11) Uani 1 1 d .
C2A C 1.1240(3) 0.3086(4) 1.0882(3) 0.0568(16) Uani 1 1 d .
H2AA H 1.1005 0.2616 1.0607 0.068 Uiso 1 1 calc R
C3A C 1.0882(3) 0.3824(5) 1.0927(3) 0.0617(17) Uani 1 1 d .
H3AA H 1.0416 0.3836 1.0695 0.074 Uiso 1 1 calc R
C4A C 1.1211(3) 0.4562(5) 1.1322(3) 0.0542(15) Uani 1 1 d .
C5A C 1.1902(3) 0.4455(4) 1.1677(3) 0.0496(13) Uani 1 1 d .
H5AA H 1.2145 0.4917 1.1955 0.060 Uiso 1 1 calc R
C6A C 1.2238(3) 0.3665(4) 1.1625(2) 0.0423(12) Uani 1 1 d .
C7A C 1.2967(3) 0.3505(4) 1.2022(2) 0.0428(12) Uani 1 1 d .
C8A C 1.3349(3) 0.4028(4) 1.2541(3) 0.0468(13) Uani 1 1 d .
H8AA H 1.3149 0.4519 1.2646 0.056 Uiso 1 1 calc R
C9A C 1.4034(3) 0.3826(4) 1.2909(3) 0.0500(14) Uani 1 1 d .
C10A C 1.4298(3) 0.3124(4) 1.2698(3) 0.0521(14) Uani 1 1 d .
H10A H 1.4756 0.2992 1.2906 0.063 Uiso 1 1 calc R
C11A C 1.3900(3) 0.2620(4) 1.2190(3) 0.0522(14) Uani 1 1 d .
H11A H 1.4097 0.2140 1.2072 0.063 Uiso 1 1 calc R
N12A N 1.3245(2) 0.2779(3) 1.1854(2) 0.0449(10) Uani 1 1 d .
C13A C 1.0845(4) 0.5433(5) 1.1359(3) 0.0708(19) Uani 1 1 d .
C14A C 1.0677(7) 0.5324(8) 1.1891(7) 0.152(6) Uani 1 1 d .
H14A H 1.1084 0.5216 1.2262 0.228 Uiso 1 1 calc R
H14B H 1.0377 0.4806 1.1816 0.228 Uiso 1 1 calc R
H14C H 1.0463 0.5878 1.1935 0.228 Uiso 1 1 calc R
C15A C 1.0215(6) 0.5604(9) 1.0760(6) 0.187(8) Uani 1 1 d .
H15A H 1.0340 0.5694 1.0434 0.281 Uiso 1 1 calc R
H15B H 0.9989 0.6149 1.0800 0.281 Uiso 1 1 calc R
H15C H 0.9919 0.5079 1.0668 0.281 Uiso 1 1 calc R
C16A C 1.1271(5) 0.6290(6) 1.1466(5) 0.097(3) Uani 1 1 d .
H16A H 1.1373 0.6379 1.1126 0.145 Uiso 1 1 calc R
H16B H 1.1684 0.6219 1.1838 0.145 Uiso 1 1 calc R
H16C H 1.1029 0.6819 1.1503 0.145 Uiso 1 1 calc R
C17A C 1.4427(3) 0.4370(5) 1.3503(3) 0.0618(17) Uani 1 1 d .
C18A C 1.4413(4) 0.5409(5) 1.3374(4) 0.078(2) Uani 1 1 d .
H18A H 1.4621 0.5522 1.3110 0.117 Uiso 1 1 calc R
H18B H 1.4655 0.5736 1.3754 0.117 Uiso 1 1 calc R
H18C H 1.3954 0.5621 1.3177 0.117 Uiso 1 1 calc R
C19A C 1.5168(4) 0.4053(7) 1.3836(4) 0.098(3) Uani 1 1 d .
H19A H 1.5386 0.4177 1.3581 0.147 Uiso 1 1 calc R
H19B H 1.5185 0.3399 1.3918 0.147 Uiso 1 1 calc R
H19C H 1.5395 0.4384 1.4217 0.147 Uiso 1 1 calc R
C20A C 1.4098(4) 0.4183(6) 1.3934(3) 0.085(2) Uani 1 1 d .
H20A H 1.3634 0.4376 1.3736 0.127 Uiso 1 1 calc R
H20B H 1.4334 0.4525 1.4309 0.127 Uiso 1 1 calc R
H20C H 1.4121 0.3532 1.4025 0.127 Uiso 1 1 calc R
C21A C 1.2752(4) 0.2580(5) 1.0482(3) 0.0634(17) Uani 1 1 d .
H21A H 1.3233 0.2538 1.0612 0.076 Uiso 1 1 calc R
H21B H 1.2524 0.2256 1.0093 0.076 Uiso 1 1 calc R
C22A C 1.2549(4) 0.3581(5) 1.0384(3) 0.0594(16) Uani 1 1 d .
C23A C 1.2996(3) 0.4274(4) 1.0725(3) 0.0550(15) Uani 1 1 d .
H23A H 1.3434 0.4115 1.1003 0.066 Uiso 1 1 calc R
C24A C 1.2802(3) 0.5199(5) 1.0660(3) 0.0585(16) Uani 1 1 d .
H24A H 1.3111 0.5649 1.0894 0.070 Uiso 1 1 calc R
C25A C 1.2158(3) 0.5456(5) 1.0253(3) 0.0603(16) Uani 1 1 d .
C26A C 1.1707(4) 0.4783(6) 0.9897(3) 0.074(2) Uani 1 1 d .
H26A H 1.1272 0.4948 0.9614 0.089 Uiso 1 1 calc R
C27A C 1.1905(4) 0.3864(5) 0.9965(3) 0.0707(19) Uani 1 1 d .
H27A H 1.1597 0.3418 0.9722 0.085 Uiso 1 1 calc R
N28A N 1.2004(3) 0.6414(4) 1.0229(3) 0.0689(15) Uani 1 1 d .
H28A H 1.2314 0.6768 1.0488 0.083 Uiso 1 1 calc R
C29A C 1.1416(5) 0.6830(6) 0.9839(4) 0.077(2) Uani 1 1 d .
O30A O 1.0944(4) 0.6493(5) 0.9418(4) 0.120(2) Uani 1 1 d .
O31A O 1.1476(3) 0.7757(4) 0.9985(3) 0.0951(18) Uani 1 1 d .
C32A C 1.0898(6) 0.8310(8) 0.9592(5) 0.133(5) Uani 1 1 d .
H32A H 1.0974 0.8945 0.9726 0.199 Uiso 1 1 calc R
H32B H 1.0504 0.8082 0.9616 0.199 Uiso 1 1 calc R
H32C H 1.0832 0.8270 0.9176 0.199 Uiso 1 1 calc R
C33A C 1.3190(4) 0.0906(5) 1.1134(4) 0.073(2) Uani 1 1 d .
H33A H 1.3365 0.1069 1.0851 0.109 Uiso 1 1 calc R
H33B H 1.2955 0.0325 1.1014 0.109 Uiso 1 1 calc R
H33C H 1.3555 0.0852 1.1541 0.109 Uiso 1 1 calc R
C34A C 1.1791(4) 0.1174(5) 1.0434(3) 0.074(2) Uani 1 1 d .
H34A H 1.1749 0.1382 1.0044 0.110 Uiso 1 1 calc R
H34B H 1.1371 0.1268 1.0450 0.110 Uiso 1 1 calc R
H34C H 1.1903 0.0526 1.0484 0.110 Uiso 1 1 calc R
PtB Pt 1.081744(14) -0.313383(18) 0.701616(15) 0.06526(10) Uani 1 1 d .
ClB Cl 1.17719(11) -0.40560(15) 0.70552(11) 0.0888(6) Uani 1 1 d .
N1B N 1.1498(3) -0.2362(4) 0.7813(3) 0.0588(13) Uani 1 1 d .
C2B C 1.1658(4) -0.2575(5) 0.8400(4) 0.0693(18) Uani 1 1 d .
H2BA H 1.1453 -0.3086 0.8478 0.083 Uiso 1 1 calc R
C3B C 1.2112(4) -0.2070(5) 0.8888(3) 0.0690(19) Uani 1 1 d .
H3BA H 1.2196 -0.2232 0.9286 0.083 Uiso 1 1 calc R
C4B C 1.2449(3) -0.1318(5) 0.8797(3) 0.0604(17) Uani 1 1 d .
C5B C 1.2265(3) -0.1100(5) 0.8183(3) 0.0553(15) Uani 1 1 d .
H5BA H 1.2470 -0.0598 0.8094 0.066 Uiso 1 1 calc R
C6B C 1.1788(3) -0.1610(4) 0.7704(3) 0.0520(14) Uani 1 1 d .
C7B C 1.1557(3) -0.1370(4) 0.7045(3) 0.0512(14) Uani 1 1 d .
C8B C 1.1715(3) -0.0548(5) 0.6849(3) 0.0583(16) Uani 1 1 d .
H8BA H 1.1980 -0.0111 0.7138 0.070 Uiso 1 1 calc R
C9B C 1.1484(3) -0.0365(5) 0.6227(3) 0.0600(16) Uani 1 1 d .
C10B C 1.1105(4) -0.1059(6) 0.5824(3) 0.074(2) Uani 1 1 d .
H10B H 1.0950 -0.0978 0.5403 0.089 Uiso 1 1 calc R
C11B C 1.0958(4) -0.1853(5) 0.6037(3) 0.072(2) Uani 1 1 d .
H11B H 1.0711 -0.2307 0.5754 0.086 Uiso 1 1 calc R
N12B N 1.1150(3) -0.2018(4) 0.6639(3) 0.0580(13) Uani 1 1 d .
C13B C 1.2989(4) -0.0758(5) 0.9323(3) 0.0719(19) Uani 1 1 d .
C14B C 1.3650(4) -0.0822(7) 0.9278(4) 0.094(3) Uani 1 1 d .
H14D H 1.3584 -0.0600 0.8883 0.141 Uiso 1 1 calc R
H14E H 1.3797 -0.1456 0.9328 0.141 Uiso 1 1 calc R
H14F H 1.3986 -0.0450 0.9595 0.141 Uiso 1 1 calc R
C15B C 1.3100(6) -0.1115(7) 0.9949(4) 0.108(3) Uani 1 1 d .
H15D H 1.2688 -0.1064 0.9984 0.162 Uiso 1 1 calc R
H15E H 1.3445 -0.0753 1.0266 0.162 Uiso 1 1 calc R
H15F H 1.3238 -0.1753 0.9992 0.162 Uiso 1 1 calc R
C16B C 1.2759(5) 0.0259(6) 0.9260(4) 0.096(3) Uani 1 1 d .
H16D H 1.2339 0.0295 0.9283 0.143 Uiso 1 1 calc R
H16E H 1.2699 0.0498 0.8870 0.143 Uiso 1 1 calc R
H16F H 1.3094 0.0619 0.9586 0.143 Uiso 1 1 calc R
C17B C 1.1628(4) 0.0559(6) 0.6005(3) 0.080(2) Uani 1 1 d .
C18B C 1.1697(5) 0.1344(6) 0.6436(4) 0.085(2) Uani 1 1 d .
H18D H 1.2041 0.1197 0.6840 0.127 Uiso 1 1 calc R
H18E H 1.1275 0.1437 0.6449 0.127 Uiso 1 1 calc R
H18F H 1.1818 0.1901 0.6293 0.127 Uiso 1 1 calc R
C19B C 1.1063(9) 0.0792(9) 0.5376(5) 0.214(10) Uani 1 1 d .
H19D H 1.0652 0.0885 0.5408 0.321 Uiso 1 1 calc R
H19E H 1.1005 0.0290 0.5098 0.321 Uiso 1 1 calc R
H19F H 1.1175 0.1348 0.5225 0.321 Uiso 1 1 calc R
C20B C 1.2279(8) 0.0441(8) 0.5956(7) 0.153(6) Uani 1 1 d .
H20D H 1.2641 0.0323 0.6357 0.229 Uiso 1 1 calc R
H20E H 1.2372 0.0996 0.5791 0.229 Uiso 1 1 calc R
H20F H 1.2236 -0.0072 0.5690 0.229 Uiso 1 1 calc R
C21B C 1.0020(4) -0.2413(6) 0.7031(5) 0.095(3) Uani 1 1 d .
H21C H 0.9603 -0.2669 0.6717 0.114 Uiso 1 1 calc R
H21D H 1.0023 -0.2517 0.7426 0.114 Uiso 1 1 calc R
C22B C 1.0018(4) -0.1396(5) 0.6930(4) 0.073(2) Uani 1 1 d .
C23B C 0.9717(4) -0.1012(7) 0.6348(5) 0.095(3) Uani 1 1 d .
H23B H 0.9503 -0.1404 0.6012 0.113 Uiso 1 1 calc R
C24B C 0.9722(4) -0.0075(6) 0.6243(4) 0.088(3) Uani 1 1 d .
H24B H 0.9510 0.0152 0.5843 0.106 Uiso 1 1 calc R
C25B C 1.0041(4) 0.0533(6) 0.6729(4) 0.075(2) Uani 1 1 d .
C26B C 1.0340(4) 0.0170(6) 0.7317(4) 0.077(2) Uani 1 1 d .
H26B H 1.0548 0.0566 0.7651 0.093 Uiso 1 1 calc R
C27B C 1.0334(4) -0.0772(6) 0.7414(4) 0.077(2) Uani 1 1 d .
H27B H 1.0548 -0.0997 0.7814 0.093 Uiso 1 1 calc R
N28B N 1.0065(3) 0.1504(5) 0.6662(3) 0.0807(18) Uani 1 1 d .
H28B H 1.0268 0.1818 0.6996 0.097 Uiso 1 1 calc R
C29B C 0.9807(5) 0.2001(6) 0.6131(5) 0.081(2) Uani 1 1 d .
O30B O 0.9520(4) 0.1711(5) 0.5617(4) 0.120(2) Uani 1 1 d .
O31B O 0.9928(4) 0.2908(4) 0.6263(3) 0.105(2) Uani 1 1 d .
C32B C 0.9702(6) 0.3525(7) 0.5728(6) 0.128(4) Uani 1 1 d .
H32D H 0.9789 0.4158 0.5864 0.191 Uiso 1 1 calc R
H32E H 0.9227 0.3442 0.5474 0.191 Uiso 1 1 calc R
H32F H 0.9942 0.3379 0.5495 0.191 Uiso 1 1 calc R
C33B C 1.0165(5) -0.3752(6) 0.6200(5) 0.108(3) Uani 1 1 d .
H33D H 0.9720 -0.3503 0.6066 0.161 Uiso 1 1 calc R
H33E H 1.0157 -0.4409 0.6259 0.161 Uiso 1 1 calc R
H33F H 1.0315 -0.3631 0.5893 0.161 Uiso 1 1 calc R
C34B C 1.0557(5) -0.4189(6) 0.7433(5) 0.105(3) Uani 1 1 d .
H34D H 1.0167 -0.4010 0.7482 0.157 Uiso 1 1 calc R
H34E H 1.0926 -0.4313 0.7829 0.157 Uiso 1 1 calc R
H34F H 1.0456 -0.4737 0.7183 0.157 Uiso 1 1 calc R
O80 O 1.0913(3) 0.2388(5) 0.7882(4) 0.115(2) Uani 1 1 d .
C81 C 1.0965(6) 0.3347(7) 0.7838(7) 0.139(5) Uani 1 1 d .
H81A H 1.0963 0.3664 0.8188 0.167 Uiso 1 1 calc R
H81B H 1.0602 0.3588 0.7463 0.167 Uiso 1 1 calc R
C82 C 1.1604(9) 0.3434(12) 0.7831(12) 0.263(14) Uani 1 1 d .
H82A H 1.1557 0.3325 0.7420 0.315 Uiso 1 1 calc R
H82B H 1.1789 0.4050 0.7962 0.315 Uiso 1 1 calc R
C83 C 1.2031(6) 0.2750(11) 0.8247(10) 0.196(8) Uani 1 1 d .
H83A H 1.2362 0.2526 0.8122 0.235 Uiso 1 1 calc R
H83B H 1.2262 0.2994 0.8662 0.235 Uiso 1 1 calc R
C84 C 1.1573(6) 0.2044(9) 0.8206(8) 0.171(7) Uani 1 1 d .
H84A H 1.1653 0.1851 0.8615 0.205 Uiso 1 1 calc R
H84B H 1.1634 0.1510 0.7994 0.205 Uiso 1 1 calc R
O90 O 1.3034(4) 0.7334(4) 1.1300(3) 0.109(2) Uani 1 1 d .
C91 C 1.2953(7) 0.8292(6) 1.1361(5) 0.129(5) Uani 1 1 d .
H91A H 1.3282 0.8642 1.1286 0.155 Uiso 1 1 calc R
H91B H 1.2505 0.8489 1.1068 0.155 Uiso 1 1 calc R
C92 C 1.3049(10) 0.8437(8) 1.1962(6) 0.196(9) Uani 1 1 d .
H92A H 1.2615 0.8502 1.1965 0.235 Uiso 1 1 calc R
H92B H 1.3303 0.9004 1.2124 0.235 Uiso 1 1 calc R
C93 C 1.3404(6) 0.7673(7) 1.2332(4) 0.109(3) Uani 1 1 d .
H93A H 1.3232 0.7514 1.2622 0.131 Uiso 1 1 calc R
H93B H 1.3882 0.7809 1.2558 0.131 Uiso 1 1 calc R
C94 C 1.3282(5) 0.6909(5) 1.1885(4) 0.082(2) Uani 1 1 d .
H94A H 1.3697 0.6577 1.1980 0.098 Uiso 1 1 calc R
H94B H 1.2953 0.6474 1.1895 0.098 Uiso 1 1 calc R

loop_
_atom_site_aniso_label
_atom_site_aniso_U_11
_atom_site_aniso_U_22
_atom_site_aniso_U_33
_atom_site_aniso_U_23
_atom_site_aniso_U_13
_atom_site_aniso_U_12
PtA 0.05992(15) 0.03922(13) 0.04183(13) -0.00507(9) 0.02300(10) -0.00423(10)
ClA 0.0751(11) 0.0628(10) 0.0611(10) 0.0095(8) 0.0303(8) -0.0066(8)
N1A 0.051(3) 0.039(2) 0.043(3) 0.000(2) 0.018(2) 0.000(2)
C2A 0.049(3) 0.062(4) 0.044(3) -0.007(3) 0.008(3) -0.006(3)
C3A 0.047(3) 0.064(4) 0.058(4) -0.007(3) 0.009(3) 0.000(3)
C4A 0.048(3) 0.064(4) 0.047(3) -0.002(3) 0.018(3) 0.004(3)
C5A 0.054(3) 0.046(3) 0.046(3) -0.004(3) 0.020(3) -0.001(3)
C6A 0.047(3) 0.040(3) 0.040(3) -0.001(2) 0.019(2) -0.003(2)
C7A 0.044(3) 0.042(3) 0.043(3) 0.001(2) 0.020(2) -0.004(2)
C8A 0.049(3) 0.042(3) 0.050(3) -0.005(2) 0.024(3) 0.000(3)
C9A 0.050(3) 0.050(3) 0.043(3) -0.003(3) 0.015(3) 0.001(3)
C10A 0.045(3) 0.057(4) 0.052(3) 0.005(3) 0.021(3) 0.007(3)
C11A 0.050(3) 0.047(3) 0.058(4) 0.000(3) 0.023(3) 0.003(3)
N12A 0.050(3) 0.041(2) 0.045(3) -0.003(2) 0.023(2) -0.005(2)
C13A 0.060(4) 0.070(5) 0.073(5) -0.010(4) 0.021(3) 0.016(4)
C14A 0.226(14) 0.088(7) 0.248(16) 0.006(8) 0.201(14) 0.029(8)
C15A 0.108(8) 0.158(11) 0.158(11) -0.071(9) -0.061(8) 0.079(8)
C16A 0.114(7) 0.070(5) 0.111(7) 0.013(5) 0.054(6) 0.033(5)
C17A 0.044(3) 0.074(4) 0.051(4) -0.015(3) 0.007(3) -0.001(3)
C18A 0.066(4) 0.079(5) 0.078(5) -0.023(4) 0.022(4) -0.021(4)
C19A 0.061(4) 0.120(7) 0.074(5) -0.026(5) -0.005(4) 0.012(5)
C20A 0.104(6) 0.090(6) 0.056(4) -0.011(4) 0.033(4) -0.006(5)
C21A 0.094(5) 0.055(4) 0.053(4) -0.004(3) 0.043(4) -0.007(4)
C22A 0.077(4) 0.062(4) 0.048(4) 0.005(3) 0.036(3) -0.002(3)
C23A 0.057(4) 0.057(4) 0.052(4) 0.005(3) 0.026(3) 0.000(3)
C24A 0.066(4) 0.053(4) 0.057(4) 0.006(3) 0.028(3) 0.003(3)
C25A 0.065(4) 0.062(4) 0.059(4) 0.016(3) 0.033(3) 0.008(3)
C26A 0.063(4) 0.078(5) 0.068(5) 0.019(4) 0.017(4) 0.000(4)
C27A 0.078(5) 0.066(4) 0.059(4) 0.006(3) 0.023(4) -0.009(4)
N28A 0.075(4) 0.060(3) 0.069(4) 0.016(3) 0.029(3) 0.013(3)
C29A 0.088(6) 0.082(6) 0.069(5) 0.032(4) 0.042(5) 0.026(5)
O30A 0.093(5) 0.115(5) 0.108(5) 0.023(4) 0.007(4) 0.021(4)
O31A 0.116(5) 0.076(4) 0.089(4) 0.030(3) 0.043(4) 0.041(4)
C32A 0.156(10) 0.138(9) 0.110(8) 0.057(7) 0.064(8) 0.100(8)
C33A 0.102(6) 0.046(4) 0.079(5) -0.007(3) 0.049(4) 0.018(4)
C34A 0.085(5) 0.066(5) 0.059(4) -0.016(3) 0.023(4) -0.016(4)
PtB 0.05623(17) 0.04958(16) 0.0854(2) -0.00742(13) 0.02787(15) -0.00308(11)
ClB 0.0858(13) 0.0771(13) 0.0971(15) -0.0087(11) 0.0356(12) 0.0250(11)
N1B 0.068(3) 0.053(3) 0.070(4) -0.010(3) 0.044(3) -0.007(3)
C2B 0.078(5) 0.068(4) 0.077(5) -0.002(4) 0.048(4) -0.007(4)
C3B 0.089(5) 0.071(5) 0.062(4) 0.002(4) 0.047(4) -0.003(4)
C4B 0.070(4) 0.065(4) 0.051(4) -0.008(3) 0.032(3) 0.006(3)
C5B 0.062(4) 0.060(4) 0.048(3) -0.007(3) 0.029(3) -0.006(3)
C6B 0.053(3) 0.051(3) 0.058(4) -0.006(3) 0.030(3) 0.000(3)
C7B 0.046(3) 0.050(3) 0.058(4) -0.009(3) 0.024(3) 0.001(3)
C8B 0.060(4) 0.064(4) 0.051(4) -0.008(3) 0.024(3) -0.006(3)
C9B 0.060(4) 0.068(4) 0.048(4) -0.002(3) 0.022(3) 0.005(3)
C10B 0.084(5) 0.084(5) 0.048(4) -0.004(4) 0.025(4) -0.002(4)
C11B 0.077(5) 0.075(5) 0.054(4) -0.018(4) 0.019(4) -0.002(4)
N12B 0.051(3) 0.059(3) 0.058(3) -0.006(3) 0.020(3) 0.009(2)
C13B 0.084(5) 0.075(5) 0.047(4) -0.004(3) 0.022(4) 0.003(4)
C14B 0.084(6) 0.111(7) 0.076(6) -0.015(5) 0.025(5) -0.013(5)
C15B 0.139(9) 0.114(8) 0.054(5) -0.001(5) 0.027(5) -0.010(7)
C16B 0.131(8) 0.076(5) 0.067(5) -0.022(4) 0.033(5) 0.003(5)
C17B 0.103(6) 0.091(6) 0.043(4) 0.010(4) 0.030(4) -0.009(5)
C18B 0.110(6) 0.071(5) 0.091(6) 0.011(4) 0.061(5) 0.012(5)
C19B 0.28(2) 0.125(10) 0.093(8) 0.049(8) -0.047(10) -0.059(11)
C20B 0.255(16) 0.097(8) 0.219(14) -0.011(8) 0.207(14) -0.021(9)
C21B 0.072(5) 0.069(5) 0.155(9) -0.003(5) 0.060(6) -0.006(4)
C22B 0.054(4) 0.060(4) 0.109(7) -0.004(4) 0.040(4) 0.004(3)
C23B 0.065(5) 0.088(6) 0.099(7) -0.027(5) 0.009(5) 0.006(4)
C24B 0.075(5) 0.070(5) 0.089(6) -0.015(4) 0.011(4) 0.017(4)
C25B 0.058(4) 0.075(5) 0.088(6) -0.013(4) 0.031(4) 0.011(4)
C26B 0.079(5) 0.076(5) 0.083(6) -0.018(4) 0.042(4) 0.012(4)
C27B 0.074(5) 0.076(5) 0.094(6) -0.005(4) 0.050(4) 0.010(4)
N28B 0.077(4) 0.066(4) 0.090(5) -0.015(4) 0.030(4) 0.008(3)
C29B 0.074(5) 0.071(5) 0.093(7) -0.002(5) 0.033(5) 0.008(4)
O30B 0.135(6) 0.101(5) 0.095(5) -0.008(4) 0.026(5) 0.006(4)
O31B 0.115(5) 0.073(4) 0.118(5) -0.003(4) 0.044(4) 0.009(4)
C32B 0.137(10) 0.084(7) 0.179(12) 0.030(8) 0.085(9) 0.008(7)
C33B 0.093(6) 0.070(5) 0.115(8) -0.025(5) 0.008(6) -0.019(5)
C34B 0.107(7) 0.065(5) 0.147(9) 0.007(5) 0.062(7) -0.012(5)
O80 0.077(4) 0.084(4) 0.162(7) -0.007(4) 0.036(4) -0.014(3)
C81 0.093(8) 0.078(7) 0.213(15) -0.020(8) 0.039(8) -0.010(6)
C82 0.124(13) 0.153(14) 0.49(4) 0.13(2) 0.117(19) 0.004(12)
C83 0.080(8) 0.138(12) 0.36(3) 0.013(15) 0.086(12) -0.013(9)
C84 0.081(7) 0.113(9) 0.248(18) 0.037(10) 0.012(9) -0.007(7)
O90 0.175(7) 0.063(3) 0.068(4) -0.005(3) 0.037(4) 0.017(4)
C91 0.210(13) 0.068(6) 0.082(7) 0.007(5) 0.042(8) 0.040(7)
C92 0.40(3) 0.096(8) 0.105(9) 0.021(7) 0.128(13) 0.110(12)
C93 0.168(10) 0.092(7) 0.078(6) -0.002(5) 0.064(7) 0.008(7)
C94 0.092(6) 0.074(5) 0.081(6) 0.008(4) 0.040(5) 0.004(4)

loop_
_atom_type_symbol
_atom_type_description
_atom_type_scat_dispersion_real
_atom_type_scat_dispersion_imag
_atom_type_scat_source
C C 0.0033 0.0016 'International Tables Vol C Tables 4.2.6.8 and 6.1.1.4'
H H 0.0000 0.0000 'International Tables Vol C Tables 4.2.6.8 and 6.1.1.4'
N N 0.0061 0.0033 'International Tables Vol C Tables 4.2.6.8 and 6.1.1.4'
O O 0.0106 0.0060 'International Tables Vol C Tables 4.2.6.8 and 6.1.1.4'
Cl Cl 0.1484 0.1585 'International Tables Vol C Tables 4.2.6.8 and 6.1.1.4'
Pt Pt -1.7033 8.3905 'International Tables Vol C Tables 4.2.6.8 and 6.1.1.4'

loop_
_geom_angle_atom_site_label_1
_geom_angle_atom_site_label_2
_geom_angle_atom_site_label_3
_geom_angle
C33A PtA C34A 86.9(3)
C33A PtA C21A 86.2(3)
C34A PtA C21A 89.8(3)
C33A PtA N1A 174.6(3)
C34A PtA N1A 97.8(3)
C21A PtA N1A 96.5(2)
C33A PtA N12A 98.8(3)
C34A PtA N12A 174.3(3)
C21A PtA N12A 91.4(2)
N1A PtA N12A 76.55(18)
C33A PtA ClA 89.8(2)
C34A PtA ClA 90.7(2)
C21A PtA ClA 176.0(2)
N1A PtA ClA 87.42(13)
N12A PtA ClA 88.61(13)
C2A N1A C6A 116.9(5)
C2A N1A PtA 127.3(4)
C6A N1A PtA 115.8(4)
N1A C2A C3A 124.1(6)
C2A C3A C4A 120.4(6)
C5A C4A C3A 115.5(6)
C5A C4A C13A 121.7(6)
C3A C4A C13A 122.8(6)
C4A C5A C6A 121.3(6)
N1A C6A C5A 121.5(5)
N1A C6A C7A 116.0(5)
C5A C6A C7A 122.6(5)
N12A C7A C8A 121.2(5)
N12A C7A C6A 115.5(5)
C8A C7A C6A 123.3(5)
C7A C8A C9A 120.7(5)
C10A C9A C8A 115.7(5)
C10A C9A C17A 124.9(6)
C8A C9A C17A 119.4(5)
C11A C10A C9A 121.3(6)
N12A C11A C10A 123.4(6)
C11A N12A C7A 117.6(5)
C11A N12A PtA 126.6(4)
C7A N12A PtA 115.4(4)
C16A C13A C4A 112.1(6)
C16A C13A C14A 108.4(8)
C4A C13A C14A 108.1(7)
C16A C13A C15A 105.5(9)
C4A C13A C15A 111.3(7)
C14A C13A C15A 111.4(10)
C18A C17A C9A 111.0(6)
C18A C17A C19A 108.5(6)
C9A C17A C19A 111.5(6)
C18A C17A C20A 109.8(6)
C9A C17A C20A 108.1(6)
C19A C17A C20A 108.0(7)
C22A C21A PtA 114.4(4)
C23A C22A C27A 116.6(6)
C23A C22A C21A 121.0(6)
C27A C22A C21A 122.3(7)
C24A C23A C22A 121.5(6)
C25A C24A C23A 120.6(7)
C24A C25A C26A 119.1(6)
C24A C25A N28A 116.5(7)
C26A C25A N28A 124.4(6)
C27A C26A C25A 119.8(7)
C26A C27A C22A 122.3(7)
C29A N28A C25A 126.6(7)
O30A C29A N28A 128.1(9)
O30A C29A O31A 124.5(8)
N28A C29A O31A 107.3(8)
C29A O31A C32A 114.3(9)
C34B PtB C33B 85.7(4)
C34B PtB C21B 86.0(4)
C33B PtB C21B 89.9(4)
C34B PtB N12B 176.1(3)
C33B PtB N12B 98.0(3)
C21B PtB N12B 95.4(3)
C34B PtB N1B 100.1(3)
C33B PtB N1B 174.0(3)
C21B PtB N1B 89.0(3)
N12B PtB N1B 76.2(2)
C34B PtB ClB 90.6(3)
C33B PtB ClB 91.3(3)
C21B PtB ClB 176.2(3)
N12B PtB ClB 87.98(15)
N1B PtB ClB 90.12(15)
C2B N1B C6B 118.1(6)
C2B N1B PtB 125.7(5)
C6B N1B PtB 116.2(4)
N1B C2B C3B 122.7(7)
C2B C3B C4B 120.9(7)
C3B C4B C5B 115.3(6)
C3B C4B C13B 123.5(6)
C5B C4B C13B 121.2(6)
C6B C5B C4B 121.7(6)
N1B C6B C5B 121.0(6)
N1B C6B C7B 115.8(5)
C5B C6B C7B 123.1(6)
N12B C7B C8B 121.7(6)
N12B C7B C6B 114.7(5)
C8B C7B C6B 123.6(6)
C7B C8B C9B 120.9(6)
C10B C9B C8B 116.3(7)
C10B C9B C17B 122.4(6)
C8B C9B C17B 121.3(6)
C11B C10B C9B 120.7(7)
N12B C11B C10B 123.5(7)
C11B N12B C7B 116.7(6)
C11B N12B PtB 126.6(5)
C7B N12B PtB 116.5(4)
C14B C13B C15B 109.0(7)
C14B C13B C4B 108.9(6)
C15B C13B C4B 111.9(7)
C14B C13B C16B 109.8(8)
C15B C13B C16B 108.7(7)
C4B C13B C16B 108.6(6)
C18B C17B C20B 109.8(8)
C18B C17B C19B 108.4(9)
C20B C17B C19B 109.3(11)
C18B C17B C9B 112.5(6)
C20B C17B C9B 106.8(7)
C19B C17B C9B 110.0(8)
C22B C21B PtB 115.6(5)
C23B C22B C27B 115.7(8)
C23B C22B C21B 121.9(8)
C27B C22B C21B 122.3(8)
C24B C23B C22B 122.9(8)
C23B C24B C25B 120.4(9)
C26B C25B C24B 117.9(8)
C26B C25B N28B 118.1(7)
C24B C25B N28B 124.0(8)
C27B C26B C25B 120.9(8)
C26B C27B C22B 122.1(8)
C29B N28B C25B 127.7(8)
O30B C29B O31B 123.0(9)
O30B C29B N28B 127.6(9)
O31B C29B N28B 109.4(8)
C29B O31B C32B 115.2(9)
C81 O80 C84 107.0(8)
O80 C81 C82 101.8(11)
C83 C82 C81 106.0(14)
C84 C83 C82 102.8(12)
C83 C84 O80 108.7(11)
C94 O90 C91 109.2(7)
C92 C91 O90 106.9(8)
C91 C92 C93 109.2(9)
C92 C93 C94 104.1(9)
O90 C94 C93 106.0(7)

loop_
_geom_bond_atom_site_label_1
_geom_bond_atom_site_label_2
_geom_bond_distance
PtA C33A 2.044(6)
PtA C34A 2.051(7)
PtA C21A 2.068(6)
PtA N1A 2.157(5)
PtA N12A 2.157(5)
PtA ClA 2.4732(16)
N1A C2A 1.342(8)
N1A C6A 1.352(7)
C2A C3A 1.361(9)
C3A C4A 1.399(9)
C4A C5A 1.389(8)
C4A C13A 1.519(9)
C5A C6A 1.397(8)
C6A C7A 1.484(8)
C7A N12A 1.368(7)
C7A C8A 1.385(8)
C8A C9A 1.405(8)
C9A C10A 1.380(8)
C9A C17A 1.526(8)
C10A C11A 1.361(9)
C11A N12A 1.329(7)
C13A C16A 1.507(12)
C13A C14A 1.510(13)
C13A C15A 1.519(11)
C17A C18A 1.528(10)
C17A C19A 1.541(9)
C17A C20A 1.549(10)
C21A C22A 1.498(10)
C22A C23A 1.389(9)
C22A C27A 1.392(10)
C23A C24A 1.388(9)
C24A C25A 1.374(9)
C25A C26A 1.384(10)
C25A N28A 1.418(9)
C26A C27A 1.382(10)
N28A C29A 1.360(10)
C29A O30A 1.190(11)
C29A O31A 1.372(10)
O31A C32A 1.446(10)
PtB C34B 2.051(9)
PtB C33B 2.062(8)
PtB C21B 2.068(8)
PtB N12B 2.142(6)
PtB N1B 2.155(6)
PtB ClB 2.466(2)
N1B C2B 1.343(9)
N1B C6B 1.347(8)
C2B C3B 1.372(10)
C3B C4B 1.390(10)
C4B C5B 1.397(9)
C4B C13B 1.532(10)
C5B C6B 1.382(8)
C6B C7B 1.490(9)
C7B N12B 1.364(8)
C7B C8B 1.380(9)
C8B C9B 1.389(9)
C9B C10B 1.389(10)
C9B C17B 1.524(10)
C10B C11B 1.356(10)
C11B N12B 1.349(9)
C13B C14B 1.523(12)
C13B C15B 1.521(11)
C13B C16B 1.536(11)
C17B C18B 1.503(11)
C17B C20B 1.512(14)
C17B C19B 1.517(13)
C21B C22B 1.485(11)
C22B C23B 1.384(12)
C22B C27B 1.394(11)
C23B C24B 1.375(12)
C24B C25B 1.385(11)
C25B C26B 1.380(11)
C25B N28B 1.413(10)
C26B C27B 1.379(11)
N28B C29B 1.357(11)
C29B O30B 1.196(11)
C29B O31B 1.345(10)
O31B C32B 1.468(12)
O80 C81 1.396(12)
O80 C84 1.405(13)
C81 C82 1.432(19)
C82 C83 1.43(2)
C83 C84 1.410(16)
O90 C94 1.414(10)
O90 C91 1.408(10)
C91 C92 1.396(14)
C92 C93 1.418(14)
C93 C94 1.486(12)
